data_2017759
loop_
_publ_author_name
'Sridhar, Balasubramanian'
'Ravikumar, Krishnan'

_publ_section_title
;
 Supramolecular hydrogen-bonded networks in cytosinium nicotinate
 monohydrate and cytosinium isonicotinate cytosine dihydrate
;
_journal_coeditor_code SF3134
_journal_issue 8
_journal_name_full 'Acta Crystallographica Section C'
_journal_page_first o414
_journal_page_last o417
_journal_paper_doi 10.1107/S0108270110026430
_journal_volume 66
_journal_year 2010
_chemical_formula_iupac 'C4 H6 N3 O + , C6 H4 N O2 - , C4 H5 N3 O , 2H2 O'
_chemical_formula_moiety 'C4 H6 N3 O + , C6 H4 N O2 - , C4 H5 N3 O , 2H2 O'
_chemical_formula_sum 'C14 H19 N7 O6'
_chemical_formula_weight 381.36
_chemical_name_common 'cytosinium isonicotinate cytosine dihydrate'
_chemical_name_systematic
;
4-amino-2-oxo-2,3-dihydropyrimidin-1-ium
isonicotinate--4-aminopyrimidin-2(1<i>H</i>)-one--water (1/1/2)
;
_space_group_IT_number 2
_symmetry_cell_setting triclinic
_symmetry_space_group_name_Hall '-P 1'
_symmetry_space_group_name_H-M 'P -1'
_atom_sites_solution_hydrogens geom
_atom_sites_solution_primary direct
_atom_sites_solution_secondary difmap
_audit_creation_method SHELXL97
_cell_angle_alpha 99.831(2)
_cell_angle_beta 92.928(2)
_cell_angle_gamma 107.862(2)
_cell_formula_units_Z 2
_cell_length_a 7.1852(8)
_cell_length_b 7.3627(8)
_cell_length_c 17.7387(18)
_cell_measurement_reflns_used 4610
_cell_measurement_temperature 294(2)
_cell_measurement_theta_max 27.95
_cell_measurement_theta_min 2.34
_cell_volume 874.70(16)
_computing_cell_refinement 'SAINT (Bruker, 2001)'
_computing_data_collection 'SMART (Bruker, 2001)'
_computing_data_reduction 'SAINT (Bruker, 2001)'
_computing_molecular_graphics 'DIAMOND (Brandenburg & Putz, 2005)'
_computing_publication_material 'SHELXL97 (Sheldrick, 2008)'
_computing_structure_refinement 'SHELXL97 (Sheldrick, 2008)'
_computing_structure_solution 'SHELXS97 (Sheldrick, 2008)'
_diffrn_ambient_temperature 294(2)
_diffrn_measured_fraction_theta_full 0.997
_diffrn_measured_fraction_theta_max 0.997
_diffrn_measurement_device 'Bruker SMART APEX CCD area-detector'
_diffrn_measurement_device_type 'Bruker SMART APEX CCD area-detector'
_diffrn_measurement_method \w
_diffrn_radiation_monochromator graphite
_diffrn_radiation_source 'fine-focus sealed tube'
_diffrn_radiation_type MoK\a
_diffrn_radiation_wavelength 0.71073
_diffrn_reflns_av_R_equivalents 0.0169
_diffrn_reflns_av_sigmaI/netI 0.0197
_diffrn_reflns_limit_h_max 8
_diffrn_reflns_limit_h_min -8
_diffrn_reflns_limit_k_max 8
_diffrn_reflns_limit_k_min -8
_diffrn_reflns_limit_l_max 21
_diffrn_reflns_limit_l_min -21
_diffrn_reflns_number 8483
_diffrn_reflns_theta_full 25.00
_diffrn_reflns_theta_max 25.00
_diffrn_reflns_theta_min 1.17
_diffrn_standards_number 0
_exptl_absorpt_coefficient_mu 0.115
_exptl_absorpt_correction_type none
_exptl_crystal_colour colourless
_exptl_crystal_density_diffrn 1.448
_exptl_crystal_density_method 'not measured'
_exptl_crystal_description block
_exptl_crystal_F_000 400
_exptl_crystal_size_max 0.18
_exptl_crystal_size_mid 0.15
_exptl_crystal_size_min 0.12
_refine_diff_density_max 0.240
_refine_diff_density_min -0.353
_refine_ls_extinction_method none
_refine_ls_goodness_of_fit_ref 1.104
_refine_ls_hydrogen_treatment mixed
_refine_ls_matrix_type full
_refine_ls_number_parameters 288
_refine_ls_number_reflns 3083
_refine_ls_number_restraints 0
_refine_ls_restrained_S_all 1.104
_refine_ls_R_factor_all 0.0466
_refine_ls_R_factor_gt 0.0409
_refine_ls_shift/su_max 0.000
_refine_ls_shift/su_mean 0.000
_refine_ls_structure_factor_coef Fsqd
_refine_ls_weighting_details 'calc w = 1/[\s^2^(Fo^2^)+(0.0807P)^2^+0.1079P] where P=(Fo^2^+2Fc^2^)/3'
_refine_ls_weighting_scheme calc
_refine_ls_wR_factor_gt 0.1181
_refine_ls_wR_factor_ref 0.1300
_reflns_number_gt 2751
_reflns_number_total 3083
_reflns_threshold_expression I>2\s(I)
_cod_data_source_file sf3134.cif
_cod_data_source_block II
_cod_database_code 2017759
_cod_database_fobs_code 2017759

loop_
_symmetry_equiv_pos_as_xyz
'x, y, z'
'-x, -y, -z'

loop_
_atom_site_type_symbol
_atom_site_label
_atom_site_fract_x
_atom_site_fract_y
_atom_site_fract_z
_atom_site_U_iso_or_equiv
_atom_site_adp_type
_atom_site_calc_flag
_atom_site_refinement_flags
_atom_site_occupancy
_atom_site_disorder_assembly
_atom_site_disorder_group
C C2A 0.6069(2) 1.2108(2) 0.38576(8) 0.0374(3) Uani d . 1 . .
C C4A 0.6144(2) 0.8963(2) 0.38975(8) 0.0368(3) Uani d . 1 . .
C C5A 0.5315(2) 0.8287(2) 0.31191(9) 0.0436(4) Uani d . 1 . .
H H5A 0.5058 0.6997 0.2877 0.052 Uiso calc R 1 . .
C C6A 0.4918(2) 0.9582(2) 0.27464(9) 0.0455(4) Uani d . 1 . .
H H6A 0.4379 0.9190 0.2234 0.055 Uiso calc R 1 . .
N N1A 0.52901(19) 1.14623(18) 0.31048(7) 0.0430(3) Uani d . 1 . .
H H1A 0.488(3) 1.227(3) 0.2820(12) 0.062(5) Uiso d . 1 . .
N N3A 0.65268(18) 1.08314(16) 0.42440(7) 0.0381(3) Uani d . 1 . .
N N7A 0.6549(2) 0.7774(2) 0.43129(9) 0.0464(3) Uani d . 1 . .
H H7A 0.630(3) 0.654(3) 0.4127(11) 0.056(5) Uiso d . 1 . .
H H8A 0.710(3) 0.829(3) 0.4807(12) 0.056(5) Uiso d . 1 . .
O O8A 0.63483(17) 1.38231(15) 0.41713(6) 0.0506(3) Uani d . 1 . .
C C2B 0.8936(2) 1.1051(2) 0.61533(8) 0.0366(3) Uani d . 1 . .
C C4B 0.8905(2) 1.4256(2) 0.60700(8) 0.0374(3) Uani d . 1 . .
C C5B 0.9878(2) 1.4965(2) 0.68276(9) 0.0445(4) Uani d . 1 . .
H H5B 1.0222 1.6275 0.7055 0.053 Uiso calc R 1 . .
C C6B 1.0286(2) 1.3683(2) 0.72048(9) 0.0449(4) Uani d . 1 . .
H H6B 1.0910 1.4117 0.7705 0.054 Uiso calc R 1 . .
N N1B 0.98202(19) 1.17733(18) 0.68825(7) 0.0413(3) Uani d . 1 . .
H H1B 1.001(3) 1.087(3) 0.7188(12) 0.073(6) Uiso d . 1 . .
N N3B 0.85146(18) 1.23564(16) 0.57567(7) 0.0371(3) Uani d . 1 . .
H H3B 0.779(3) 1.186(3) 0.5237(13) 0.075(6) Uiso d . 1 . .
N N7B 0.8358(2) 1.5361(2) 0.56600(8) 0.0487(4) Uani d . 1 . .
H H7B 0.853(3) 1.661(3) 0.5842(12) 0.065(6) Uiso d . 1 . .
H H8B 0.768(3) 1.478(3) 0.5185(12) 0.056(5) Uiso d . 1 . .
O O8B 0.85081(17) 0.93212(14) 0.58537(6) 0.0485(3) Uani d . 1 . .
C C11 1.1259(2) 1.0564(2) 0.84675(9) 0.0430(4) Uani d . 1 . .
C C12 1.1685(2) 0.9584(2) 0.91075(8) 0.0422(4) Uani d . 1 . .
C C13 1.2473(2) 1.0642(2) 0.98333(9) 0.0467(4) Uani d . 1 . .
H H13 1.2762 1.1987 0.9942 0.056 Uiso calc R 1 . .
C C14 1.2823(3) 0.9665(3) 1.03958(10) 0.0543(4) Uani d . 1 . .
H H14 1.3330 1.0389 1.0887 0.065 Uiso calc R 1 . .
C C16 1.1728(3) 0.6753(3) 0.95761(11) 0.0685(5) Uani d . 1 . .
H H16 1.1482 0.5414 0.9478 0.082 Uiso calc R 1 . .
C C17 1.1297(3) 0.7603(3) 0.89875(10) 0.0614(5) Uani d . 1 . .
H H17 1.0742 0.6837 0.8508 0.074 Uiso calc R 1 . .
N N15 1.2479(2) 0.7755(2) 1.02790(9) 0.0603(4) Uani d . 1 . .
O O9 1.02491(18) 0.94678(16) 0.78613(6) 0.0559(3) Uani d . 1 . .
O O10 1.19248(19) 1.23543(16) 0.85658(7) 0.0599(4) Uani d . 1 . .
O O1W 0.3493(2) 1.3221(2) 0.21982(8) 0.0640(4) Uani d . 1 . .
H H1W 0.231(4) 1.243(4) 0.2141(13) 0.089(8) Uiso d . 1 . .
H H2W 0.358(3) 1.399(4) 0.1864(14) 0.086(7) Uiso d . 1 . .
O O2W 0.4076(3) 1.5630(3) 0.11872(11) 0.0930(6) Uani d . 1 . .
H H3W 0.525(4) 1.618(4) 0.1211(14) 0.090(8) Uiso d . 1 . .
H H4W 0.350(4) 1.620(4) 0.0942(16) 0.103(9) Uiso d . 1 . .

loop_
_atom_site_aniso_label
_atom_site_aniso_U_11
_atom_site_aniso_U_22
_atom_site_aniso_U_33
_atom_site_aniso_U_12
_atom_site_aniso_U_13
_atom_site_aniso_U_23
C2A 0.0442(8) 0.0295(7) 0.0400(8) 0.0133(6) 0.0009(6) 0.0087(6)
C4A 0.0398(7) 0.0304(7) 0.0420(8) 0.0135(6) 0.0040(6) 0.0075(6)
C5A 0.0509(8) 0.0342(8) 0.0432(8) 0.0144(6) 0.0018(6) 0.0006(6)
C6A 0.0523(9) 0.0461(9) 0.0359(8) 0.0155(7) -0.0006(6) 0.0045(6)
N1A 0.0531(7) 0.0381(7) 0.0403(7) 0.0171(6) -0.0017(5) 0.0115(5)
N3A 0.0473(7) 0.0274(6) 0.0408(7) 0.0147(5) -0.0012(5) 0.0068(5)
N7A 0.0667(9) 0.0271(7) 0.0471(8) 0.0195(6) -0.0033(6) 0.0060(6)
O8A 0.0725(8) 0.0289(6) 0.0515(6) 0.0204(5) -0.0073(5) 0.0078(5)
C2B 0.0421(7) 0.0286(7) 0.0407(7) 0.0135(6) 0.0029(6) 0.0076(6)
C4B 0.0431(7) 0.0284(7) 0.0420(8) 0.0129(6) 0.0046(6) 0.0075(6)
C5B 0.0554(9) 0.0318(8) 0.0417(8) 0.0113(6) -0.0004(7) 0.0014(6)
C6B 0.0560(9) 0.0380(8) 0.0377(8) 0.0142(7) -0.0031(6) 0.0037(6)
N1B 0.0507(7) 0.0357(7) 0.0391(7) 0.0161(5) -0.0005(5) 0.0093(5)
N3B 0.0473(7) 0.0277(6) 0.0380(7) 0.0150(5) -0.0002(5) 0.0072(5)
N7B 0.0710(9) 0.0290(7) 0.0472(8) 0.0210(6) -0.0083(7) 0.0053(6)
O8B 0.0699(7) 0.0269(6) 0.0483(6) 0.0181(5) -0.0080(5) 0.0062(4)
C11 0.0448(8) 0.0424(9) 0.0417(8) 0.0126(7) 0.0002(6) 0.0114(6)
C12 0.0434(8) 0.0445(8) 0.0400(8) 0.0152(6) 0.0019(6) 0.0102(6)
C13 0.0499(9) 0.0475(9) 0.0429(8) 0.0173(7) 0.0019(7) 0.0076(7)
C14 0.0565(10) 0.0707(12) 0.0376(8) 0.0232(8) 0.0001(7) 0.0120(8)
C16 0.0960(15) 0.0519(11) 0.0616(12) 0.0276(10) -0.0042(10) 0.0186(9)
C17 0.0907(13) 0.0455(10) 0.0466(9) 0.0240(9) -0.0080(9) 0.0061(7)
N15 0.0663(9) 0.0683(10) 0.0552(9) 0.0262(8) 0.0036(7) 0.0282(8)
O9 0.0707(8) 0.0457(7) 0.0427(6) 0.0071(5) -0.0109(5) 0.0123(5)
O10 0.0734(8) 0.0412(7) 0.0593(7) 0.0114(6) -0.0146(6) 0.0139(5)
O1W 0.0635(8) 0.0620(8) 0.0665(8) 0.0133(7) -0.0118(6) 0.0312(7)
O2W 0.0721(11) 0.0938(12) 0.1095(13) -0.0005(9) -0.0195(9) 0.0691(11)

loop_
_atom_type_symbol
_atom_type_description
_atom_type_scat_dispersion_real
_atom_type_scat_dispersion_imag
_atom_type_scat_source
C C 0.0033 0.0016 'International Tables Vol C Tables 4.2.6.8 and 6.1.1.4'
H H 0.0000 0.0000 'International Tables Vol C Tables 4.2.6.8 and 6.1.1.4'
N N 0.0061 0.0033 'International Tables Vol C Tables 4.2.6.8 and 6.1.1.4'
O O 0.0106 0.0060 'International Tables Vol C Tables 4.2.6.8 and 6.1.1.4'

loop_
_geom_angle_atom_site_label_1
_geom_angle_atom_site_label_2
_geom_angle_atom_site_label_3
_geom_angle_site_symmetry_1
_geom_angle_site_symmetry_3
_geom_angle
_geom_angle_publ_flag
O8A C2A N3A . . 121.62(13) ?
O8A C2A N1A . . 120.01(12) ?
N3A C2A N1A . . 118.36(12) ?
N7A C4A N3A . . 117.50(13) ?
N7A C4A C5A . . 121.21(13) ?
N3A C4A C5A . . 121.28(13) ?
C6A C5A C4A . . 117.20(13) ?
C6A C5A H5A . . 121.4 ?
C4A C5A H5A . . 121.4 ?
C5A C6A N1A . . 121.03(14) ?
C5A C6A H6A . . 119.5 ?
N1A C6A H6A . . 119.5 ?
C6A N1A C2A . . 121.74(13) ?
C6A N1A H1A . . 116.5(12) ?
C2A N1A H1A . . 121.6(12) ?
C4A N3A C2A . . 120.33(12) y
C4A N7A H7A . . 122.1(12) ?
C4A N7A H8A . . 117.7(11) ?
H7A N7A H8A . . 120.1(17) ?
O8B C2B N1B . . 122.52(13) ?
O8B C2B N3B . . 120.90(13) ?
N1B C2B N3B . . 116.57(12) ?
N7B C4B N3B . . 118.39(13) ?
N7B C4B C5B . . 122.91(14) ?
N3B C4B C5B . . 118.69(13) ?
C6B C5B C4B . . 117.66(14) ?
C6B C5B H5B . . 121.2 ?
C4B C5B H5B . . 121.2 ?
C5B C6B N1B . . 122.17(14) ?
C5B C6B H6B . . 118.9 ?
N1B C6B H6B . . 118.9 ?
C6B N1B C2B . . 121.89(12) ?
C6B N1B H1B . . 119.8(12) ?
C2B N1B H1B . . 118.0(13) ?
C4B N3B C2B . . 122.94(12) y
C4B N3B H3B . . 118.4(12) ?
C2B N3B H3B . . 118.4(12) ?
C4B N7B H7B . . 122.3(13) ?
C4B N7B H8B . . 117.5(12) ?
H7B N7B H8B . . 120.0(18) ?
O10 C11 O9 . . 124.69(14) y
O10 C11 C12 . . 118.49(13) y
O9 C11 C12 . . 116.82(13) y
C17 C12 C13 . . 117.54(15) ?
C17 C12 C11 . . 121.24(14) ?
C13 C12 C11 . . 121.22(14) ?
C12 C13 C14 . . 118.62(16) ?
C12 C13 H13 . . 120.7 ?
C14 C13 H13 . . 120.7 ?
N15 C14 C13 . . 124.02(16) ?
N15 C14 H14 . . 118.0 ?
C13 C14 H14 . . 118.0 ?
N15 C16 C17 . . 123.02(18) ?
N15 C16 H16 . . 118.5 ?
C17 C16 H16 . . 118.5 ?
C16 C17 C12 . . 120.02(17) ?
C16 C17 H17 . . 120.0 ?
C12 C17 H17 . . 120.0 ?
C14 N15 C16 . . 116.75(15) ?
H1W O1W H2W . . 108(2) ?
H3W O2W H4W . . 108(3) ?

loop_
_geom_bond_atom_site_label_1
_geom_bond_atom_site_label_2
_geom_bond_site_symmetry_2
_geom_bond_distance
_geom_bond_publ_flag
C2A O8A . 1.2399(17) ?
C2A N3A . 1.3596(18) ?
C2A N1A . 1.3661(19) ?
C4A N7A . 1.3223(19) ?
C4A N3A . 1.3444(18) ?
C4A C5A . 1.417(2) ?
C5A C6A . 1.338(2) ?
C5A H5A . 0.9300 ?
C6A N1A . 1.359(2) ?
C6A H6A . 0.9300 ?
N1A H1A . 0.94(2) ?
N7A H7A . 0.87(2) ?
N7A H8A . 0.91(2) ?
C2B O8B . 1.2292(17) ?
C2B N1B . 1.3539(19) ?
C2B N3B . 1.3778(18) ?
C4B N7B . 1.3092(19) ?
C4B N3B . 1.3498(18) ?
C4B C5B . 1.417(2) ?
C5B C6B . 1.338(2) ?
C5B H5B . 0.9300 ?
C6B N1B . 1.3536(19) ?
C6B H6B . 0.9300 ?
N1B H1B . 0.96(2) ?
N3B H3B . 0.99(2) ?
N7B H7B . 0.89(2) ?
N7B H8B . 0.92(2) ?
C11 O10 . 1.2340(18) y
C11 O9 . 1.2645(18) y
C11 C12 . 1.511(2) ?
C12 C17 . 1.374(2) ?
C12 C13 . 1.377(2) ?
C13 C14 . 1.381(2) ?
C13 H13 . 0.9300 ?
C14 N15 . 1.328(2) ?
C14 H14 . 0.9300 ?
C16 N15 . 1.328(3) ?
C16 C17 . 1.373(3) ?
C16 H16 . 0.9300 ?
C17 H17 . 0.9300 ?
O1W H1W . 0.86(3) ?
O1W H2W . 0.88(3) ?
O2W H3W . 0.81(3) ?
O2W H4W . 0.83(3) ?

loop_
_geom_hbond_atom_site_label_D
_geom_hbond_atom_site_label_H
_geom_hbond_atom_site_label_A
_geom_hbond_site_symmetry_A
_geom_hbond_distance_DH
_geom_hbond_distance_HA
_geom_hbond_distance_DA
_geom_hbond_angle_DHA
N1A H1A O1W . 0.94(2) 1.81(2) 2.730(2) 164(2)
N7A H7A O8A 1_545 0.87(2) 2.02(2) 2.835(2) 154(2)
N7A H8A O8B . 0.91(2) 1.98(2) 2.883(2) 175(2)
N1B H1B O9 . 0.96(2) 1.74(2) 2.695(2) 171(2)
N3B H3B N3A . 0.99(2) 1.86(2) 2.846(2) 176(2)
N7B H7B O8B 1_565 0.89(2) 2.00(2) 2.845(2) 159(2)
N7B H8B O8A . 0.92(2) 1.90(2) 2.816(2) 174(2)
O1W H1W O9 2_676 0.86(3) 1.94(3) 2.792(2) 172(2)
O1W H2W O2W . 0.88(3) 1.82(3) 2.691(2) 173(2)
O2W H3W O10 2_786 0.81(3) 1.96(3) 2.772(2) 171(2)
O2W H4W N15 1_464 0.83(3) 2.03(3) 2.852(2) 171(3)

loop_
_geom_torsion_atom_site_label_1
_geom_torsion_atom_site_label_2
_geom_torsion_atom_site_label_3
_geom_torsion_atom_site_label_4
_geom_torsion_site_symmetry_1
_geom_torsion_site_symmetry_2
_geom_torsion_site_symmetry_3
_geom_torsion_site_symmetry_4
_geom_torsion
_geom_torsion_publ_flag
N7A C4A C5A C6A . . . . 178.76(14) ?
N3A C4A C5A C6A . . . . -0.5(2) ?
C4A C5A C6A N1A . . . . -0.3(2) ?
C5A C6A N1A C2A . . . . -0.4(2) ?
O8A C2A N1A C6A . . . . -178.38(14) ?
N3A C2A N1A C6A . . . . 1.9(2) ?
N7A C4A N3A C2A . . . . -177.30(13) ?
C5A C4A N3A C2A . . . . 2.0(2) ?
O8A C2A N3A C4A . . . . 177.65(13) ?
N1A C2A N3A C4A . . . . -2.6(2) ?
N7B C4B C5B C6B . . . . 176.98(15) ?
N3B C4B C5B C6B . . . . -2.8(2) ?
C4B C5B C6B N1B . . . . 0.8(2) ?
C5B C6B N1B C2B . . . . 1.0(2) ?
O8B C2B N1B C6B . . . . 179.91(14) ?
N3B C2B N1B C6B . . . . -0.6(2) ?
N7B C4B N3B C2B . . . . -176.57(13) ?
C5B C4B N3B C2B . . . . 3.2(2) ?
O8B C2B N3B C4B . . . . 177.98(13) ?
N1B C2B N3B C4B . . . . -1.5(2) ?
O10 C11 C12 C17 . . . . -168.25(17) ?
O9 C11 C12 C17 . . . . 11.1(2) ?
O10 C11 C12 C13 . . . . 11.9(2) ?
O9 C11 C12 C13 . . . . -168.74(15) ?
C17 C12 C13 C14 . . . . -0.1(2) ?
C11 C12 C13 C14 . . . . 179.74(14) ?
C12 C13 C14 N15 . . . . 1.2(3) ?
N15 C16 C17 C12 . . . . 1.6(3) ?
C13 C12 C17 C16 . . . . -1.2(3) ?
C11 C12 C17 C16 . . . . 178.95(17) ?
C13 C14 N15 C16 . . . . -0.9(3) ?
C17 C16 N15 C14 . . . . -0.5(3) ?

loop_
_cod_related_entry_id
_cod_related_entry_database
_cod_related_entry_code
1 ChemSpider 30654255
